data_8100918
loop_
_publ_author_name
'Leithe-Jasper, A.'
'Sato, A.'
'Tanaka, T.'

_publ_section_title
;
 Crystal structure of scandium borocarbide, ScB~13~C
;
_journal_coden_ASTM ZKNSFT
_journal_issue 1
_journal_name_full 'Zeitschrift f\"ur Kristallographie - New Crystal Structures'
_journal_page_first 45
_journal_page_last 46
_journal_paper_doi 10.1524/ncrs.2001.216.14.45
_journal_volume 216
_journal_year 2001
_chemical_formula_structural 'Sc B14-y Cy (y= 1.1)'
_chemical_formula_sum 'C B13 Sc'
_chemical_formula_weight 197.50
_space_group_IT_number 74
_symmetry_cell_setting orthorhombic
_symmetry_space_group_name_Hall '-I 2c 2'
_symmetry_space_group_name_H-M 'I m a m'
_cell_angle_alpha 90.00
_cell_angle_beta 90.00
_cell_angle_gamma 90.00
_cell_formula_units_Z 4
_cell_length_a 5.6829(2)
_cell_length_b 8.0375(3)
_cell_length_c 10.0488(4)
_cell_measurement_temperature 293(2)
_cell_volume 458.99(3)
_diffrn_ambient_temperature 293(2)
_exptl_crystal_density_diffrn 2.858
_cod_original_sg_symbol_H-M 'I m m a'
_cod_database_code 8100918

loop_
_symmetry_equiv_pos_as_xyz
'x, y, z'
'x, -y, -z'
'-x, y, -z+1/2'
'-x, -y, z+1/2'
'x+1/2, y+1/2, z+1/2'
'x+1/2, -y+1/2, -z+1/2'
'-x+1/2, y+1/2, -z+1'
'-x+1/2, -y+1/2, z+1'
'-x, -y, -z'
'-x, y, z'
'x, -y, z-1/2'
'x, y, -z-1/2'
'-x+1/2, -y+1/2, -z+1/2'
'-x+1/2, y+1/2, z+1/2'
'x+1/2, -y+1/2, z'
'x+1/2, y+1/2, -z'

loop_
_atom_site_label
_atom_site_type_symbol
_atom_site_fract_x
_atom_site_fract_y
_atom_site_fract_z
_atom_site_U_iso_or_equiv
_atom_site_adp_type
_atom_site_occupancy
_atom_site_symmetry_multiplicity
_atom_site_Wyckoff_symbol
_atom_site_calc_flag
_atom_site_refinement_flags
_atom_site_disorder_assembly
_atom_site_disorder_group
Sc Sc 0.0000 0.62133(5) 0.2500 0.00954(11) Uani 0.964(4) 4 e d SP . .
B1 B 0.16079(18) 0.83919(11) 0.06141(9) 0.0050(2) Uani 1 16 j d . . .
B2 B 0.24301(18) 0.45078(11) 0.08375(9) 0.00517(19) Uani 1 16 j d . . .
B4 B 0.0000 0.97420(16) 0.16701(14) 0.0049(2) Uani 1 8 h d S . .
B5 B 0.0000 0.82243(17) 0.59486(14) 0.0052(2) Uani 1 8 h d S . .
B3 B 0.0000 0.36849(17) 0.16053(14) 0.0074(3) Uiso 0.45(4) 8 h d SP . .
C3 C 0.0000 0.36849(17) 0.16053(14) 0.0074(3) Uiso 0.55(4) 8 h d SP . .

loop_
_atom_site_aniso_label
_atom_site_aniso_U_11
_atom_site_aniso_U_22
_atom_site_aniso_U_33
_atom_site_aniso_U_23
_atom_site_aniso_U_13
_atom_site_aniso_U_12
Sc 0.00983(17) 0.00401(15) 0.01479(18) 0.000 0.000 0.000
B1 0.0056(4) 0.0046(3) 0.0047(4) -0.0002(3) 0.0000(3) 0.0001(3)
B2 0.0051(4) 0.0056(3) 0.0048(4) 0.0000(3) 0.0005(3) 0.0003(3)
B4 0.0055(5) 0.0051(5) 0.0042(5) 0.0002(4) 0.000 0.000
B5 0.0052(5) 0.0067(5) 0.0037(5) 0.0003(4) 0.000 0.000

loop_
_geom_bond_atom_site_label_1
_geom_bond_atom_site_label_2
_geom_bond_distance
_geom_bond_site_symmetry_2
_geom_bond_publ_flag
Sc C3 2.2222(14) . ?
Sc B3 2.2222(14) . ?
Sc C3 2.2222(14) 3 ?
Sc B3 2.2222(14) 3 ?
Sc B1 2.7373(10) 12_556 ?
Sc B1 2.7373(10) 3 ?
Sc B1 2.7373(10) . ?
Sc B1 2.7373(10) 10 ?
Sc B1 2.7218(10) 13_565 ?
Sc B1 2.7218(10) 15_465 ?
Sc B1 2.7218(10) 6_465 ?
Sc B1 2.7218(10) 8_564 ?
B1 B2 1.7975(13) 7_554 ?
B1 B1 1.7560(19) 8_564 ?
B1 B4 1.7716(15) . ?
B1 B5 1.8218(15) 3 ?
B1 B1 1.828(2) 10 ?
B1 B2 1.7886(13) 8_564 ?
B1 Sc 2.7218(10) 13_565 ?
B2 B2 1.8599(18) 2_565 ?
B2 B1 1.7975(13) 7_544 ?
B2 B1 1.7886(13) 8_564 ?
B2 B5 1.7915(13) 5_544 ?
B4 B1 1.7716(15) 10 ?
B4 B4 1.668(3) 3 ?
B4 B5 1.7882(19) 11_575 ?
B5 C3 1.670(2) 11_566 ?
B5 B3 1.670(2) 11_566 ?
B5 B1 1.8218(15) 3 ?
B5 B1 1.8218(15) 12_556 ?
B5 B4 1.7882(19) 11_576 ?
B5 B2 1.7915(13) 14 ?
B5 B2 1.7915(13) 5_455 ?
B3 B5 1.670(2) 11_565 ?
B3 C3 1.798(3) 3 ?
B3 B3 1.798(3) 3 ?
C3 B5 1.670(2) 11_565 ?
C3 C3 1.798(3) 3 ?
C3 B3 1.798(3) 3 ?
